data_7220228
loop_
_publ_author_name
'Zou, Shuzhi'
'Li, Qipeng'
'Du, Shaowu'

_publ_section_title
;
 Efficient and tunable multi-color and white light Ln-MOFs with high
 luminescent quantum yields
;
_journal_name_full 'RSC Adv.'
_journal_paper_doi 10.1039/C5RA03710G
_journal_year 2015
_chemical_formula_sum 'C51 H35 N5 O13 Tb2'
_chemical_formula_weight 1243.68
_chemical_name_systematic C83-3
_chemical_properties_physical Light-sensitive
_space_group_IT_number 2
_symmetry_cell_setting triclinic
_symmetry_space_group_name_Hall '-P 1'
_symmetry_space_group_name_H-M 'P -1'
_atom_sites_solution_hydrogens geom
_atom_sites_solution_primary direct
_atom_sites_solution_secondary difmap
_audit_creation_method SHELXL-97
_audit_update_record
;
2015-02-02 deposited with the CCDC.
2015-04-10 downloaded from the CCDC.
;
_cell_angle_alpha 69.321(11)
_cell_angle_beta 67.503(12)
_cell_angle_gamma 78.329(15)
_cell_formula_units_Z 2
_cell_length_a 12.6080(2)
_cell_length_b 14.21450(10)
_cell_length_c 14.8980(5)
_cell_measurement_reflns_used 7422
_cell_measurement_temperature 293(2)
_cell_measurement_theta_max 27.4816
_cell_measurement_theta_min 2.2400
_cell_volume 2300.9(3)
_computing_structure_refinement 'SHELXL-97 (Sheldrick, 1997)'
_computing_structure_solution 'SHELXS-97 (Sheldrick, 1990)'
_diffrn_ambient_temperature 293(2)
_diffrn_measured_fraction_theta_full 0.960
_diffrn_measured_fraction_theta_max 0.960
_diffrn_radiation_monochromator graphite
_diffrn_radiation_source 'fine-focus sealed tube'
_diffrn_radiation_type MoK\a
_diffrn_radiation_wavelength 0.71073
_diffrn_reflns_av_R_equivalents 0.0352
_diffrn_reflns_av_sigmaI/netI 0.0301
_diffrn_reflns_limit_h_max 15
_diffrn_reflns_limit_h_min -16
_diffrn_reflns_limit_k_max 13
_diffrn_reflns_limit_k_min -18
_diffrn_reflns_limit_l_max 17
_diffrn_reflns_limit_l_min -19
_diffrn_reflns_number 18499
_diffrn_reflns_theta_full 27.53
_diffrn_reflns_theta_max 27.53
_diffrn_reflns_theta_min 2.03
_exptl_absorpt_coefficient_mu 3.123
_exptl_absorpt_correction_T_max 1.0000
_exptl_absorpt_correction_T_min 0.7743
_exptl_absorpt_correction_type multi-scan
_exptl_crystal_colour Colorless
_exptl_crystal_density_diffrn 1.795
_exptl_crystal_density_method 'not measured'
_exptl_crystal_description Prism
_exptl_crystal_F_000 1220
_exptl_crystal_preparation Luminescent
_exptl_crystal_size_max 0.2000
_exptl_crystal_size_mid 0.2000
_exptl_crystal_size_min 0.2000
_refine_diff_density_max 2.089
_refine_diff_density_min -1.701
_refine_diff_density_rms 0.192
_refine_ls_extinction_method none
_refine_ls_goodness_of_fit_ref 1.142
_refine_ls_hydrogen_treatment mixed
_refine_ls_matrix_type full
_refine_ls_number_parameters 640
_refine_ls_number_reflns 10180
_refine_ls_number_restraints 0
_refine_ls_restrained_S_all 1.142
_refine_ls_R_factor_all 0.0430
_refine_ls_R_factor_gt 0.0400
_refine_ls_shift/su_max 0.027
_refine_ls_shift/su_mean 0.004
_refine_ls_structure_factor_coef Fsqd
_refine_ls_weighting_details 'calc w=1/[\s^2^(Fo^2^)+(0.0594P)^2^+17.9577P] where P=(Fo^2^+2Fc^2^)/3'
_refine_ls_weighting_scheme calc
_refine_ls_wR_factor_gt 0.1268
_refine_ls_wR_factor_ref 0.1348
_reflns_number_gt 9489
_reflns_number_total 10180
_reflns_threshold_expression >2sigma(I)
_cod_data_source_file c5ra03710g2.cif
_cod_data_source_block a
_cod_depositor_comments
;
The following automatic conversions were performed:

'_exptl_absorpt_correction_type' value 'Multi-scan' changed to
'multi-scan' according to
/usr/data/users/saulius/crontab/automatic-downloads/rss-feeds/RSC/lib/dictionaries/cif_core.dic
dictionary named 'cif_core.dic' version 2.4.2 from 2011-04-26.

Automatic conversion script
Id: cif_fix_values 3271 2015-04-21 07:52:19Z andrius 
;
_cod_original_cell_volume 2300.88(9)
_cod_original_sg_symbol_H-M p-1
_cod_database_code 7220228

loop_
_symmetry_equiv_pos_as_xyz
'x, y, z'
'-x, -y, -z'

loop_
_atom_site_label
_atom_site_type_symbol
_atom_site_fract_x
_atom_site_fract_y
_atom_site_fract_z
_atom_site_U_iso_or_equiv
_atom_site_adp_type
_atom_site_occupancy
_atom_site_symmetry_multiplicity
_atom_site_calc_flag
_atom_site_refinement_flags
Tb1 Tb 0.43554(2) 0.481388(18) 0.404049(19) 0.01775(9) Uani 1 1 d .
Tb2 Tb 0.94881(2) 0.946109(19) -0.093367(19) 0.01790(9) Uani 1 1 d .
O14 O 0.4447(4) 0.5087(3) 0.2230(4) 0.0273(9) Uani 1 1 d .
O13 O 1.0709(4) 0.8204(4) -0.1762(3) 0.0309(10) Uani 1 1 d .
O12 O 0.5306(4) 0.6044(3) 0.4406(3) 0.0234(8) Uani 1 1 d .
O11 O 0.8040(4) 0.9528(3) 0.0649(3) 0.0272(9) Uani 1 1 d .
O10 O 0.8700(4) 0.9880(4) 0.1683(4) 0.0339(11) Uani 1 1 d .
O9 O 1.3639(4) 0.5818(4) -0.3627(3) 0.0273(9) Uani 1 1 d .
O8 O 1.3082(4) 0.5623(4) -0.4808(4) 0.0289(10) Uani 1 1 d .
O7 O 0.9915(4) 0.9510(4) -0.2682(4) 0.0302(10) Uani 1 1 d .
O6 O 0.0368(4) 0.8554(4) 0.0252(4) 0.0345(11) Uani 1 1 d .
C30 C 0.5342(5) 0.6716(4) 0.3553(4) 0.0187(10) Uani 1 1 d .
O20 O 0.5070(5) 0.6545(4) 0.2910(4) 0.0358(11) Uani 1 1 d .
N1 N 0.2648(5) 0.3613(4) 0.5181(4) 0.0258(11) Uani 1 1 d .
O4 O 0.2875(4) 0.5597(5) 0.3296(4) 0.0396(12) Uani 1 1 d .
C2 C 0.6998(5) 0.9062(4) 0.2419(4) 0.0184(10) Uani 1 1 d .
C1 C 0.7996(5) 0.9530(4) 0.1510(5) 0.0205(11) Uani 1 1 d .
O3 O 0.1008(4) 0.8759(3) 0.1357(4) 0.0294(10) Uani 1 1 d .
N4 N 0.7529(5) 0.9756(5) -0.1255(4) 0.0301(12) Uani 1 1 d .
N2 N 0.8311(5) 0.7915(4) -0.0206(4) 0.0281(11) Uani 1 1 d .
C29 C 0.1726(5) 0.7303(4) 0.0827(4) 0.0213(11) Uani 1 1 d .
C28 C 0.5708(5) 0.7731(4) 0.3384(4) 0.0199(11) Uani 1 1 d .
C27 C 0.6590(5) 0.8182(4) 0.2504(4) 0.0203(11) Uani 1 1 d .
H27A H 0.6905 0.7896 0.1975 0.024 Uiso 1 1 calc R
C26 C 0.2939(5) 0.5983(4) 0.1594(5) 0.0224(11) Uani 1 1 d .
C25 C 0.2174(5) 0.6828(4) 0.1619(4) 0.0205(11) Uani 1 1 d .
H25A H 0.1956 0.7083 0.2165 0.025 Uiso 1 1 calc R
N3 N 0.4459(5) 0.3152(4) 0.3641(4) 0.0265(11) Uani 1 1 d .
C23 C 1.3041(5) 0.6071(5) -0.4200(5) 0.0243(12) Uani 1 1 d .
C22 C 1.1065(5) 0.8283(5) -0.3476(5) 0.0251(12) Uani 1 1 d .
C21 C 0.0980(5) 0.8268(4) 0.0819(4) 0.0203(11) Uani 1 1 d .
C20 C 0.5166(6) 0.8202(5) 0.4131(5) 0.0264(12) Uani 1 1 d .
H20A H 0.4568 0.7908 0.4712 0.032 Uiso 1 1 calc R
C19 C 1.0526(5) 0.8689(5) -0.2588(5) 0.0246(12) Uani 1 1 d .
C18 C 0.6473(5) 0.9515(4) 0.3185(5) 0.0256(12) Uani 1 1 d .
H18A H 0.6761 1.0087 0.3145 0.031 Uiso 1 1 calc R
C17 C 0.3457(5) 0.5524(4) 0.2422(5) 0.0249(12) Uani 1 1 d .
C16 C 1.1812(6) 0.7422(5) -0.3432(5) 0.0254(12) Uani 1 1 d .
H16A H 1.2020 0.7107 -0.2853 0.030 Uiso 1 1 calc R
C15 C 0.2654(6) 0.2755(5) 0.4971(5) 0.0279(13) Uani 1 1 d .
C14 C 0.2009(6) 0.6902(5) 0.0035(5) 0.0309(13) Uani 1 1 d .
H14A H 0.1686 0.7203 -0.0477 0.037 Uiso 1 1 calc R
C13 C 0.3251(6) 0.5595(5) 0.0782(5) 0.0304(14) Uani 1 1 d .
H13A H 0.3775 0.5033 0.0756 0.037 Uiso 1 1 calc R
C12 C 0.2775(7) 0.6049(6) 0.0005(6) 0.0368(16) Uani 1 1 d .
H12A H 0.2971 0.5782 -0.0530 0.044 Uiso 1 1 calc R
C11 C 0.3585(6) 0.2532(5) 0.4131(5) 0.0272(13) Uani 1 1 d .
C58 C 1.2257(5) 0.7021(5) -0.4241(5) 0.0246(12) Uani 1 1 d .
C57 C 0.6815(5) 0.8976(5) -0.0771(5) 0.0274(13) Uani 1 1 d .
C56 C 0.6475(7) 0.7233(6) 0.0303(6) 0.0395(17) Uani 1 1 d .
C55 C 0.7217(6) 0.8024(5) -0.0215(5) 0.0273(13) Uani 1 1 d .
C54 C 1.0776(7) 0.8772(5) -0.4357(5) 0.0358(15) Uani 1 1 d .
H54A H 1.0278 0.9353 -0.4391 0.043 Uiso 1 1 calc R
C53 C 0.5521(6) 0.9118(5) 0.4008(5) 0.0317(14) Uani 1 1 d .
H53A H 0.5119 0.9466 0.4480 0.038 Uiso 1 1 calc R
C52 C 0.1774(7) 0.2081(5) 0.5549(6) 0.0353(15) Uani 1 1 d .
C51 C 0.5317(7) 0.2948(5) 0.2858(6) 0.0373(16) Uani 1 1 d .
H51A H 0.5927 0.3359 0.2525 0.045 Uiso 1 1 calc R
C50 C 0.5688(6) 0.9132(7) -0.0814(6) 0.0420(18) Uani 1 1 d .
C49 C 0.7146(7) 1.0643(6) -0.1780(7) 0.0423(17) Uani 1 1 d .
H49A H 0.7633 1.1165 -0.2122 0.051 Uiso 1 1 calc R
C48 C 1.1229(8) 0.8391(6) -0.5182(6) 0.0444(19) Uani 1 1 d .
H48A H 1.1048 0.8721 -0.5772 0.053 Uiso 1 1 calc R
C47 C 0.7976(8) 0.6199(6) 0.0877(7) 0.051(2) Uani 1 1 d .
H47A H 0.8261 0.5589 0.1239 0.061 Uiso 1 1 calc R
C46 C 0.3587(7) 0.1674(5) 0.3859(6) 0.0374(16) Uani 1 1 d .
C45 C 0.0908(7) 0.3154(7) 0.6595(6) 0.0464(19) Uani 1 1 d .
H45A H 0.0332 0.3318 0.7145 0.056 Uiso 1 1 calc R
C44 C 0.1820(8) 0.1214(6) 0.5254(7) 0.048(2) Uani 1 1 d .
H44A H 0.1246 0.0768 0.5636 0.058 Uiso 1 1 calc R
C43 C 0.5351(8) 0.2150(6) 0.2509(7) 0.050(2) Uani 1 1 d .
H43A H 0.5953 0.2054 0.1937 0.060 Uiso 1 1 calc R
C42 C 0.1810(7) 0.3786(6) 0.5968(6) 0.0392(16) Uani 1 1 d .
H42A H 0.1810 0.4364 0.6125 0.047 Uiso 1 1 calc R
C41 C 0.8670(7) 0.7018(5) 0.0332(6) 0.0392(16) Uani 1 1 d .
H41A H 0.9415 0.6932 0.0346 0.047 Uiso 1 1 calc R
C40 C 0.0889(7) 0.2311(6) 0.6388(6) 0.0448(19) Uani 1 1 d .
H40A H 0.0299 0.1885 0.6793 0.054 Uiso 1 1 calc R
C68 C 1.1949(7) 0.7517(6) -0.5111(5) 0.0349(15) Uani 1 1 d .
H68A H 1.2236 0.7252 -0.5654 0.042 Uiso 1 1 calc R
N5 N 0.0898(8) 0.3877(7) 0.2591(7) 0.064(2) Uani 1 1 d .
C66 C 0.6906(8) 0.6309(6) 0.0866(7) 0.048(2) Uani 1 1 d .
H66A H 0.6438 0.5774 0.1232 0.058 Uiso 1 1 calc R
C65 C 0.6043(8) 1.0813(7) -0.1832(7) 0.053(2) Uani 1 1 d .
H65A H 0.5817 1.1441 -0.2215 0.064 Uiso 1 1 calc R
C64 C 0.2650(9) 0.1029(6) 0.4456(7) 0.049(2) Uani 1 1 d .
H64A H 0.2633 0.0472 0.4274 0.059 Uiso 1 1 calc R
C63 C 0.5344(8) 0.7399(9) 0.0248(8) 0.057(3) Uani 1 1 d .
H63A H 0.4858 0.6877 0.0582 0.068 Uiso 1 1 calc R
C62 C 0.4974(7) 0.8288(9) -0.0274(7) 0.057(3) Uani 1 1 d .
H62A H 0.4231 0.8372 -0.0293 0.068 Uiso 1 1 calc R
C61 C 0.4486(9) 0.1509(6) 0.3020(7) 0.052(2) Uani 1 1 d .
H61A H 0.4503 0.0965 0.2805 0.062 Uiso 1 1 calc R
C60 C 0.5297(8) 1.0096(8) -0.1345(8) 0.055(2) Uani 1 1 d .
H60A H 0.4548 1.0227 -0.1355 0.066 Uiso 1 1 calc R
C72 C 0.0350(12) 0.4460(12) 0.2000(10) 0.087(4) Uani 1 1 d .
H72A H 0.0522 0.4355 0.1376 0.104 Uiso 1 1 calc R
O32 O -0.0382(10) 0.5146(9) 0.2192(9) 0.114(4) Uani 1 1 d .
C71 C 0.0677(12) 0.4045(11) 0.3547(10) 0.086(4) Uani 1 1 d .
H71A H 0.0086 0.4583 0.3629 0.129 Uiso 1 1 calc R
H71B H 0.1369 0.4224 0.3553 0.129 Uiso 1 1 calc R
H71C H 0.0430 0.3441 0.4097 0.129 Uiso 1 1 calc R
C70 C 0.1755(14) 0.3112(13) 0.2308(15) 0.115(6) Uani 1 1 d .
H70A H 0.1797 0.3084 0.1661 0.172 Uiso 1 1 calc R
H70B H 0.1558 0.2473 0.2816 0.172 Uiso 1 1 calc R
H70C H 0.2487 0.3265 0.2258 0.172 Uiso 1 1 calc R

loop_
_atom_site_aniso_label
_atom_site_aniso_U_11
_atom_site_aniso_U_22
_atom_site_aniso_U_33
_atom_site_aniso_U_23
_atom_site_aniso_U_13
_atom_site_aniso_U_12
Tb1 0.02008(14) 0.01483(14) 0.01864(14) -0.00605(10) -0.00742(10) 0.00144(10)
Tb2 0.01861(14) 0.01632(14) 0.01980(14) -0.00630(10) -0.00759(10) 0.00002(10)
O14 0.030(2) 0.025(2) 0.034(2) -0.0097(18) -0.0212(19) 0.0060(18)
O13 0.040(3) 0.030(2) 0.027(2) -0.0157(18) -0.016(2) 0.013(2)
O12 0.029(2) 0.0171(19) 0.024(2) -0.0005(15) -0.0125(17) -0.0048(16)
O11 0.026(2) 0.029(2) 0.022(2) -0.0053(17) -0.0056(17) -0.0037(18)
O10 0.022(2) 0.044(3) 0.039(3) -0.019(2) -0.0021(19) -0.015(2)
O9 0.019(2) 0.037(2) 0.030(2) -0.0203(19) -0.0069(17) 0.0056(18)
O8 0.023(2) 0.031(2) 0.038(2) -0.024(2) -0.0083(19) 0.0060(18)
O7 0.035(2) 0.030(2) 0.032(2) -0.0203(19) -0.015(2) 0.0139(19)
O6 0.031(2) 0.043(3) 0.031(2) -0.007(2) -0.020(2) 0.007(2)
C30 0.020(3) 0.015(2) 0.019(2) -0.0023(19) -0.006(2) -0.004(2)
O20 0.060(3) 0.027(2) 0.027(2) -0.0017(18) -0.020(2) -0.016(2)
N1 0.026(3) 0.022(2) 0.031(3) -0.004(2) -0.013(2) -0.005(2)
O4 0.027(2) 0.060(3) 0.027(2) -0.011(2) -0.014(2) 0.010(2)
C2 0.019(3) 0.015(2) 0.021(3) -0.0009(19) -0.011(2) 0.000(2)
C1 0.015(2) 0.020(3) 0.028(3) -0.011(2) -0.005(2) -0.001(2)
O3 0.041(3) 0.0170(19) 0.035(2) -0.0076(17) -0.021(2) 0.0041(18)
N4 0.026(3) 0.039(3) 0.032(3) -0.016(2) -0.011(2) -0.004(2)
N2 0.024(3) 0.028(3) 0.039(3) -0.013(2) -0.012(2) -0.005(2)
C29 0.024(3) 0.017(2) 0.024(3) -0.005(2) -0.010(2) 0.001(2)
C28 0.023(3) 0.013(2) 0.025(3) -0.002(2) -0.013(2) -0.002(2)
C27 0.020(3) 0.022(3) 0.022(3) -0.010(2) -0.008(2) -0.003(2)
C26 0.023(3) 0.018(3) 0.027(3) -0.004(2) -0.012(2) 0.000(2)
C25 0.022(3) 0.019(3) 0.022(3) -0.006(2) -0.011(2) 0.001(2)
N3 0.028(3) 0.022(2) 0.028(3) -0.010(2) -0.007(2) -0.001(2)
C23 0.019(3) 0.026(3) 0.027(3) -0.013(2) -0.003(2) 0.001(2)
C22 0.023(3) 0.030(3) 0.026(3) -0.016(2) -0.007(2) 0.002(2)
C21 0.018(3) 0.018(2) 0.021(3) 0.001(2) -0.009(2) 0.000(2)
C20 0.029(3) 0.021(3) 0.023(3) -0.003(2) -0.004(2) -0.006(2)
C19 0.024(3) 0.027(3) 0.028(3) -0.018(2) -0.005(2) -0.001(2)
C18 0.027(3) 0.017(3) 0.031(3) -0.009(2) -0.006(2) -0.002(2)
C17 0.027(3) 0.018(3) 0.030(3) -0.002(2) -0.014(2) -0.004(2)
C16 0.028(3) 0.027(3) 0.023(3) -0.013(2) -0.009(2) 0.006(2)
C15 0.033(3) 0.023(3) 0.031(3) -0.003(2) -0.018(3) -0.006(2)
C14 0.034(3) 0.034(3) 0.030(3) -0.013(3) -0.016(3) 0.002(3)
C13 0.041(4) 0.023(3) 0.033(3) -0.013(3) -0.019(3) 0.006(3)
C12 0.048(4) 0.038(4) 0.034(4) -0.021(3) -0.021(3) 0.011(3)
C11 0.035(3) 0.021(3) 0.030(3) -0.004(2) -0.016(3) -0.006(2)
C58 0.023(3) 0.028(3) 0.023(3) -0.013(2) -0.007(2) 0.005(2)
C57 0.023(3) 0.041(4) 0.026(3) -0.017(3) -0.010(2) -0.004(3)
C56 0.042(4) 0.041(4) 0.035(4) -0.019(3) 0.000(3) -0.017(3)
C55 0.026(3) 0.034(3) 0.025(3) -0.014(3) -0.004(2) -0.008(3)
C54 0.044(4) 0.033(3) 0.034(3) -0.018(3) -0.017(3) 0.014(3)
C53 0.040(4) 0.026(3) 0.030(3) -0.017(3) -0.003(3) -0.005(3)
C52 0.039(4) 0.029(3) 0.039(4) -0.001(3) -0.018(3) -0.012(3)
C51 0.042(4) 0.030(3) 0.034(3) -0.015(3) -0.002(3) -0.004(3)
C50 0.023(3) 0.070(5) 0.046(4) -0.032(4) -0.016(3) 0.003(3)
C49 0.043(4) 0.045(4) 0.051(4) -0.015(4) -0.029(4) -0.001(3)
C48 0.065(5) 0.043(4) 0.034(4) -0.020(3) -0.029(4) 0.018(4)
C47 0.061(6) 0.024(3) 0.063(5) -0.009(3) -0.015(4) -0.013(4)
C46 0.052(4) 0.028(3) 0.043(4) -0.013(3) -0.025(3) -0.003(3)
C45 0.026(4) 0.058(5) 0.045(4) -0.017(4) 0.005(3) -0.011(3)
C44 0.058(5) 0.032(4) 0.059(5) 0.001(4) -0.029(4) -0.024(4)
C43 0.058(5) 0.042(4) 0.051(5) -0.032(4) -0.008(4) 0.005(4)
C42 0.037(4) 0.039(4) 0.037(4) -0.011(3) -0.005(3) -0.008(3)
C41 0.041(4) 0.024(3) 0.056(5) -0.009(3) -0.023(4) -0.004(3)
C40 0.036(4) 0.047(4) 0.043(4) 0.006(3) -0.013(3) -0.022(3)
C68 0.040(4) 0.041(4) 0.028(3) -0.019(3) -0.014(3) 0.010(3)
N5 0.057(5) 0.067(5) 0.059(5) -0.005(4) -0.023(4) -0.005(4)
C66 0.056(5) 0.035(4) 0.047(4) -0.014(3) 0.002(4) -0.024(4)
C65 0.057(5) 0.056(5) 0.060(5) -0.016(4) -0.045(5) 0.015(4)
C64 0.073(6) 0.025(3) 0.065(5) -0.006(3) -0.041(5) -0.017(4)
C63 0.037(4) 0.076(7) 0.058(5) -0.026(5) 0.002(4) -0.035(5)
C62 0.024(4) 0.097(8) 0.059(5) -0.026(5) -0.015(4) -0.020(4)
C61 0.080(7) 0.035(4) 0.055(5) -0.025(4) -0.032(5) 0.002(4)
C60 0.037(4) 0.082(7) 0.065(6) -0.031(5) -0.036(4) 0.009(4)
C72 0.082(9) 0.104(11) 0.071(8) -0.026(7) -0.036(7) 0.017(8)
O32 0.111(8) 0.124(9) 0.127(9) -0.060(7) -0.074(7) 0.057(7)
C71 0.077(8) 0.096(10) 0.085(9) -0.017(7) -0.040(7) -0.001(7)
C70 0.082(10) 0.099(12) 0.139(15) -0.036(11) -0.026(10) 0.021(9)

loop_
_atom_type_symbol
_atom_type_description
_atom_type_scat_dispersion_real
_atom_type_scat_dispersion_imag
_atom_type_scat_source
C C 0.0033 0.0016 'International Tables Vol C Tables 4.2.6.8 and 6.1.1.4'
H H 0.0000 0.0000 'International Tables Vol C Tables 4.2.6.8 and 6.1.1.4'
N N 0.0061 0.0033 'International Tables Vol C Tables 4.2.6.8 and 6.1.1.4'
O O 0.0106 0.0060 'International Tables Vol C Tables 4.2.6.8 and 6.1.1.4'
Tb Tb -0.1723 4.1537 'International Tables Vol C Tables 4.2.6.8 and 6.1.1.4'

loop_
_geom_angle_atom_site_label_1
_geom_angle_atom_site_label_2
_geom_angle_atom_site_label_3
_geom_angle
_geom_angle_site_symmetry_1
_geom_angle_site_symmetry_3
O8 Tb1 O12 74.77(16) 1_456 2_666
O8 Tb1 O4 77.02(17) 1_456 .
O12 Tb1 O4 144.00(16) 2_666 .
O8 Tb1 O9 135.78(16) 1_456 2_765
O12 Tb1 O9 72.52(15) 2_666 2_765
O4 Tb1 O9 142.76(16) . 2_765
O8 Tb1 O14 127.47(16) 1_456 .
O12 Tb1 O14 156.71(14) 2_666 .
O4 Tb1 O14 52.34(16) . .
O9 Tb1 O14 90.78(15) 2_765 .
O8 Tb1 O20 86.72(17) 1_456 .
O12 Tb1 O20 122.76(15) 2_666 .
O4 Tb1 O20 76.93(19) . .
O9 Tb1 O20 86.68(18) 2_765 .
O14 Tb1 O20 70.67(15) . .
O8 Tb1 N3 136.46(17) 1_456 .
O12 Tb1 N3 93.12(16) 2_666 .
O4 Tb1 N3 92.12(19) . .
O9 Tb1 N3 74.49(16) 2_765 .
O14 Tb1 N3 66.26(16) . .
O20 Tb1 N3 132.25(16) . .
O8 Tb1 O12 65.99(15) 1_456 .
O12 Tb1 O12 72.62(15) 2_666 .
O4 Tb1 O12 114.92(18) . .
O9 Tb1 O12 76.32(15) 2_765 .
O14 Tb1 O12 119.98(14) . .
O20 Tb1 O12 50.55(14) . .
N3 Tb1 O12 150.25(16) . .
O8 Tb1 N1 74.40(17) 1_456 .
O12 Tb1 N1 74.10(15) 2_666 .
O4 Tb1 N1 77.12(18) . .
O9 Tb1 N1 122.46(16) 2_765 .
O14 Tb1 N1 103.20(16) . .
O20 Tb1 N1 150.71(18) . .
N3 Tb1 N1 62.06(17) . .
O12 Tb1 N1 133.36(15) . .
O8 Tb1 C17 102.11(18) 1_456 .
O12 Tb1 C17 164.98(16) 2_666 .
O4 Tb1 C17 26.16(18) . .
O9 Tb1 C17 116.74(17) 2_765 .
O14 Tb1 C17 26.20(17) . .
O20 Tb1 C17 71.08(16) . .
N3 Tb1 C17 78.99(17) . .
O12 Tb1 C17 120.03(15) . .
N1 Tb1 C17 90.89(17) . .
O8 Tb1 C30 74.00(16) 1_456 .
O12 Tb1 C30 98.39(15) 2_666 .
O4 Tb1 C30 94.84(19) . .
O9 Tb1 C30 82.19(16) 2_765 .
O14 Tb1 C30 95.17(15) . .
O20 Tb1 C30 24.80(15) . .
N3 Tb1 C30 149.51(16) . .
O12 Tb1 C30 25.83(14) . .
N1 Tb1 C30 148.38(16) . .
C17 Tb1 C30 94.73(16) . .
O8 Tb1 Tb1 65.19(12) 1_456 2_666
O12 Tb1 Tb1 38.40(10) 2_666 2_666
O4 Tb1 Tb1 138.68(14) . 2_666
O9 Tb1 Tb1 70.67(10) 2_765 2_666
O14 Tb1 Tb1 150.05(11) . 2_666
O20 Tb1 Tb1 84.57(11) . 2_666
N3 Tb1 Tb1 126.67(13) . 2_666
O12 Tb1 Tb1 34.22(9) . 2_666
N1 Tb1 Tb1 106.59(12) . 2_666
C17 Tb1 Tb1 153.49(12) . 2_666
C30 Tb1 Tb1 60.01(11) . 2_666
O6 Tb2 O10 77.95(19) 1_655 2_775
O6 Tb2 O11 76.69(17) 1_655 .
O10 Tb2 O11 127.76(16) 2_775 .
O6 Tb2 O3 124.97(18) 1_655 2_675
O10 Tb2 O3 77.64(18) 2_775 2_675
O11 Tb2 O3 80.81(16) . 2_675
O6 Tb2 O7 131.76(17) 1_655 .
O10 Tb2 O7 80.52(17) 2_775 .
O11 Tb2 O7 146.97(16) . .
O3 Tb2 O7 91.01(16) 2_675 .
O6 Tb2 O13 79.95(17) 1_655 .
O10 Tb2 O13 77.55(17) 2_775 .
O11 Tb2 O13 139.60(16) . .
O3 Tb2 O13 139.31(16) 2_675 .
O7 Tb2 O13 53.36(15) . .
O6 Tb2 N2 84.30(19) 1_655 .
O10 Tb2 N2 148.48(18) 2_775 .
O11 Tb2 N2 71.46(17) . .
O3 Tb2 N2 133.54(17) 2_675 .
O7 Tb2 N2 92.62(18) . .
O13 Tb2 N2 73.82(18) . .
O6 Tb2 N4 142.31(18) 1_655 .
O10 Tb2 N4 139.55(19) 2_775 .
O11 Tb2 N4 74.61(17) . .
O3 Tb2 N4 73.48(18) 2_675 .
O7 Tb2 N4 72.38(17) . .
O13 Tb2 N4 107.45(17) . .
N2 Tb2 N4 63.73(18) . .
O6 Tb2 C19 106.16(19) 1_655 .
O10 Tb2 C19 78.09(17) 2_775 .
O11 Tb2 C19 153.19(17) . .
O3 Tb2 C19 115.78(17) 2_675 .
O7 Tb2 C19 26.57(17) . .
O13 Tb2 C19 26.79(17) . .
N2 Tb2 C19 82.20(18) . .
N4 Tb2 C19 89.55(18) . .
C17 O14 Tb1 89.8(4) . .
C19 O13 Tb2 91.6(4) . .
C30 O12 Tb1 160.5(4) . 2_666
C30 O12 Tb1 91.8(3) . .
Tb1 O12 Tb1 107.38(15) 2_666 .
C1 O11 Tb2 137.5(4) . .
C1 O10 Tb2 143.2(4) . 2_775
C23 O9 Tb1 127.0(4) . 2_765
C23 O8 Tb1 142.4(4) . 1_654
C19 O7 Tb2 93.6(4) . .
C21 O6 Tb2 164.9(5) . 1_455
O20 C30 O12 121.7(5) . .
O20 C30 C28 121.9(5) . .
O12 C30 C28 116.3(5) . .
O20 C30 Tb1 59.7(3) . .
O12 C30 Tb1 62.4(3) . .
C28 C30 Tb1 173.1(4) . .
C30 O20 Tb1 95.5(3) . .
C42 N1 C15 117.5(6) . .
C42 N1 Tb1 123.0(5) . .
C15 N1 Tb1 119.5(4) . .
C17 O4 Tb1 95.9(4) . .
C18 C2 C27 119.5(5) . .
C18 C2 C1 119.4(5) . .
C27 C2 C1 121.1(5) . .
O10 C1 O11 126.4(5) . .
O10 C1 C2 116.4(5) . .
O11 C1 C2 117.2(5) . .
C21 O3 Tb2 120.8(4) . 2_675
C49 N4 C57 118.7(6) . .
C49 N4 Tb2 123.4(5) . .
C57 N4 Tb2 117.6(4) . .
C41 N2 C55 117.3(6) . .
C41 N2 Tb2 121.6(5) . .
C55 N2 Tb2 120.3(4) . .
C14 C29 C25 120.1(6) . .
C14 C29 C21 120.2(5) . .
C25 C29 C21 119.7(5) . .
C20 C28 C27 120.2(5) . .
C20 C28 C30 118.7(5) . .
C27 C28 C30 121.1(5) . .
C28 C27 C2 119.8(5) . .
C25 C26 C13 119.7(6) . .
C25 C26 C17 119.2(5) . .
C13 C26 C17 121.0(6) . .
C26 C25 C29 120.4(5) . .
C51 N3 C11 117.5(6) . .
C51 N3 Tb1 120.1(4) . .
C11 N3 Tb1 121.9(4) . .
O8 C23 O9 125.6(6) . .
O8 C23 C58 114.8(6) . .
O9 C23 C58 119.5(5) . .
C16 C22 C54 119.6(6) . .
C16 C22 C19 121.4(6) . .
C54 C22 C19 118.9(6) . .
O3 C21 O6 123.3(6) . .
O3 C21 C29 118.4(5) . .
O6 C21 C29 118.3(6) . .
C53 C20 C28 119.6(6) . .
O7 C19 O13 121.4(5) . .
O7 C19 C22 119.4(6) . .
O13 C19 C22 119.1(6) . .
O7 C19 Tb2 59.8(3) . .
O13 C19 Tb2 61.6(3) . .
C22 C19 Tb2 179.2(5) . .
C2 C18 C53 120.2(6) . .
O14 C17 O4 121.9(6) . .
O14 C17 C26 119.8(6) . .
O4 C17 C26 118.3(6) . .
O14 C17 Tb1 64.0(3) . .
O4 C17 Tb1 58.0(3) . .
C26 C17 Tb1 174.9(4) . .
C22 C16 C58 120.9(6) . .
N1 C15 C52 122.4(7) . .
N1 C15 C11 118.4(6) . .
C52 C15 C11 119.2(6) . .
C29 C14 C12 119.9(6) . .
C12 C13 C26 120.1(6) . .
C13 C12 C14 119.8(6) . .
N3 C11 C46 122.4(7) . .
N3 C11 C15 117.7(6) . .
C46 C11 C15 119.8(6) . .
C16 C58 C68 118.5(6) . .
C16 C58 C23 121.9(6) . .
C68 C58 C23 119.6(5) . .
N4 C57 C50 120.0(7) . .
N4 C57 C55 119.3(6) . .
C50 C57 C55 120.7(7) . .
C66 C56 C55 117.0(7) . .
C66 C56 C63 123.6(8) . .
C55 C56 C63 119.4(8) . .
N2 C55 C56 122.6(7) . .
N2 C55 C57 118.1(6) . .
C56 C55 C57 119.3(6) . .
C48 C54 C22 120.3(6) . .
C20 C53 C18 120.2(6) . .
C15 C52 C40 117.5(7) . .
C15 C52 C44 119.0(7) . .
C40 C52 C44 123.5(7) . .
N3 C51 C43 123.5(7) . .
C60 C50 C57 119.5(8) . .
C60 C50 C62 123.2(8) . .
C57 C50 C62 117.3(8) . .
N4 C49 C65 122.2(8) . .
C68 C48 C54 119.1(7) . .
C66 C47 C41 119.2(8) . .
C61 C46 C11 117.7(7) . .
C61 C46 C64 123.7(7) . .
C11 C46 C64 118.6(7) . .
C40 C45 C42 119.2(8) . .
C64 C44 C52 122.0(7) . .
C61 C43 C51 119.0(8) . .
N1 C42 C45 124.2(7) . .
N2 C41 C47 123.3(8) . .
C45 C40 C52 119.2(7) . .
C48 C68 C58 121.6(6) . .
C72 N5 C70 122.4(13) . .
C72 N5 C71 118.4(12) . .
C70 N5 C71 119.0(12) . .
C47 C66 C56 120.6(7) . .
C60 C65 C49 121.7(8) . .
C44 C64 C46 121.4(7) . .
C62 C63 C56 121.1(8) . .
C63 C62 C50 122.2(7) . .
C43 C61 C46 119.7(7) . .
C65 C60 C50 117.8(8) . .
O32 C72 N5 125.4(14) . .

loop_
_geom_bond_atom_site_label_1
_geom_bond_atom_site_label_2
_geom_bond_distance
_geom_bond_site_symmetry_2
Tb1 O8 2.320(4) 1_456
Tb1 O12 2.362(4) 2_666
Tb1 O4 2.414(5) .
Tb1 O9 2.421(4) 2_765
Tb1 O14 2.545(4) .
Tb1 O20 2.552(5) .
Tb1 N3 2.600(5) .
Tb1 O12 2.609(4) .
Tb1 N1 2.660(5) .
Tb1 C17 2.833(6) .
Tb1 C30 2.943(5) .
Tb1 Tb1 4.0086(6) 2_666
Tb2 O6 2.308(5) 1_655
Tb2 O10 2.349(4) 2_775
Tb2 O11 2.387(4) .
Tb2 O3 2.392(4) 2_675
Tb2 O7 2.427(4) .
Tb2 O13 2.465(4) .
Tb2 N2 2.571(5) .
Tb2 N4 2.616(6) .
Tb2 C19 2.802(6) .
O14 C17 1.251(8) .
O13 C19 1.263(8) .
O12 C30 1.283(7) .
O12 Tb1 2.362(4) 2_666
O11 C1 1.263(7) .
O10 C1 1.244(7) .
O10 Tb2 2.349(4) 2_775
O9 C23 1.263(8) .
O9 Tb1 2.421(4) 2_765
O8 C23 1.260(7) .
O8 Tb1 2.320(4) 1_654
O7 C19 1.256(8) .
O6 C21 1.267(7) .
O6 Tb2 2.308(5) 1_455
C30 O20 1.240(7) .
C30 C28 1.511(7) .
N1 C42 1.305(9) .
N1 C15 1.360(8) .
O4 C17 1.255(8) .
C2 C18 1.387(8) .
C2 C27 1.395(8) .
C2 C1 1.503(8) .
O3 C21 1.248(8) .
O3 Tb2 2.392(4) 2_675
N4 C49 1.336(10) .
N4 C57 1.380(9) .
N2 C41 1.341(9) .
N2 C55 1.361(8) .
C29 C14 1.383(9) .
C29 C25 1.400(8) .
C29 C21 1.497(8) .
C28 C20 1.383(8) .
C28 C27 1.395(8) .
C26 C25 1.381(8) .
C26 C13 1.394(9) .
C26 C17 1.501(8) .
N3 C51 1.327(9) .
N3 C11 1.359(8) .
C23 C58 1.500(8) .
C22 C16 1.384(9) .
C22 C54 1.398(9) .
C22 C19 1.496(8) .
C20 C53 1.391(9) .
C18 C53 1.387(9) .
C16 C58 1.390(8) .
C15 C52 1.417(9) .
C15 C11 1.431(10) .
C14 C12 1.392(10) .
C13 C12 1.402(10) .
C11 C46 1.414(9) .
C58 C68 1.399(9) .
C57 C50 1.416(9) .
C57 C55 1.423(10) .
C56 C66 1.417(13) .
C56 C55 1.413(9) .
C56 C63 1.426(13) .
C54 C48 1.392(9) .
C52 C40 1.410(12) .
C52 C44 1.432(11) .
C51 C43 1.391(10) .
C50 C60 1.416(13) .
C50 C62 1.448(13) .
C49 C65 1.390(11) .
C48 C68 1.379(10) .
C47 C66 1.332(14) .
C47 C41 1.407(10) .
C46 C61 1.384(12) .
C46 C64 1.444(11) .
C45 C40 1.346(13) .
C45 C42 1.407(10) .
C44 C64 1.316(14) .
C43 C61 1.370(13) .
N5 C72 1.287(15) .
N5 C70 1.423(17) .
N5 C71 1.440(16) .
C65 C60 1.339(14) .
C63 C62 1.328(15) .
C72 O32 1.231(16) .
